data_4100126
loop_
_publ_author_name
'Akiba, Kin-ya'
'Moriyama, Yuji'
'Mizozoe, Mitsuhiro'
'Inohara, Hideki'
'Nishii, Takako'
'Yamamoto, Yohsuke'
'Minoura, Mao'
'Hashizume, Daisuke'
'Iwasaki, Fujiko'
'Takagi, Nozomi'
'Ishimura, Kazuya'
'Nagase, Shigeru'

_publ_section_title
;
 Synthesis and Characterization of Stable Hypervalent Carbon Compounds
 (10-C-5) Bearing a 2,6-Bis(p-substituted phenyloxymethyl)benzene Ligand
;
_journal_coden_ASTM JACSAT
_journal_issue 16
_journal_name_full 'Journal of the American Chemical Society'
_journal_page_first 5893
_journal_page_last 5901
_journal_paper_doi 10.1021/ja043802t
_journal_volume 127
_journal_year 2005
_chemical_formula_moiety 'C35 H29 O6 Cl1 S1'
_chemical_formula_weight 613.12
_space_group_IT_number 2
_symmetry_cell_setting triclinic
_symmetry_Int_Tables_number 2
_symmetry_space_group_name_Hall '-P 1'
_symmetry_space_group_name_H-M 'P -1'
_cell_angle_alpha 78.168(1)
_cell_angle_beta 78.935(2)
_cell_angle_gamma 79.867(2)
_cell_formula_units_Z 4
_cell_length_a 11.5140(2)
_cell_length_b 15.3280(5)
_cell_length_c 18.5310(6)
_cell_measurement_temperature 200
_cell_volume 3109.6(2)
_exptl_crystal_density_diffrn 1.310
_cod_depositor_comments
;
 Updated bibliographic information.

 Antanas Vaitkus,
 2019-10-02
;
_cod_database_code 4100126

loop_
_symmetry_equiv_pos_as_xyz
x,y,z
-x,-y,-z

loop_
_atom_site_label
_atom_site_type_symbol
_atom_site_fract_x
_atom_site_fract_y
_atom_site_fract_z
_atom_site_U_iso_or_equiv
_atom_site_adp_type
_atom_site_occupancy
_atom_site_calc_flag
Cl(1) Cl 0.24249(8) 0.75680(7) -0.41603(5) 0.0537(3) Uani 1.00 d
Cl(2) Cl 0.17798(8) 0.73754(7) -0.07388(5) 0.0539(3) Uani 1.00 d
Cl(3) Cl 0.1116(4) 0.0453(3) 0.9718(2) 0.109(1) Uiso 0.50 d
Cl(4) Cl 0.0442(6) 0.0398(5) 0.9116(4) 0.161(2) Uiso 0.50 d
S S 0.3791(1) 0.52148(9) 0.39660(7) 0.0720(4) Uani 1.00 d
S(1) S 0.4038(1) 1.03190(10) -0.11118(7) 0.0710(4) Uani 1.00 d
O(1) O 0.7493(3) 0.8295(2) -0.1447(2) 0.0658(9) Uani 1.00 d
O(2) O 0.6646(3) 1.1729(2) -0.3041(2) 0.0594(8) Uani 1.00 d
O(3) O 0.1787(3) 0.3156(2) 0.3666(2) 0.077(1) Uani 1.00 d
O(4) O 0.2288(3) 0.6395(2) 0.1921(2) 0.0651(9) Uani 1.00 d
O(5) O 0.2198(6) 0.7852(4) -0.3471(3) 0.126(2) Uani 1.00 d
O(6) O 0.3578(5) 0.7626(6) -0.4468(4) 0.185(3) Uani 1.00 d
O(7) O 0.1585(4) 0.8052(4) -0.4617(2) 0.102(1) Uani 1.00 d
O(8) O 0.2236(5) 0.6642(3) -0.3989(4) 0.129(2) Uani 1.00 d
O(9) O 0.2980(3) 0.7192(4) -0.0613(3) 0.104(2) Uani 1.00 d
O(10) O 0.1348(8) 0.8240(5) -0.0620(5) 0.186(3) Uani 1.00 d
O(11) O 0.1741(4) 0.7341(4) -0.1482(2) 0.101(2) Uani 1.00 d
O(12) O 0.1035(5) 0.6798(5) -0.0249(2) 0.126(2) Uani 1.00 d
C(1) C 0.7764(3) 0.9894(2) -0.2576(2) 0.0453(9) Uani 1.00 d
C(2) C 0.8706(3) 0.9258(2) -0.2314(2) 0.0494(9) Uani 1.00 d
C(3) C 0.9799(4) 0.9154(3) -0.2780(3) 0.059(1) Uani 1.00 d
C(4) C 0.9982(4) 0.9666(3) -0.3482(3) 0.064(1) Uani 1.00 d
C(5) C 0.9055(4) 1.0306(3) -0.3736(2) 0.060(1) Uani 1.00 d
C(6) C 0.7955(4) 1.0421(2) -0.3288(2) 0.0499(9) Uani 1.00 d
C(7) C 0.8548(3) 0.8682(3) -0.1545(2) 0.0529(10) Uani 1.00 d
C(8) C 0.7267(3) 0.7614(2) -0.0860(2) 0.0497(9) Uani 1.00 d
C(9) C 0.6234(4) 0.7246(3) -0.0826(2) 0.055(1) Uani 1.00 d
C(10) C 0.5952(4) 0.6524(3) -0.0286(3) 0.064(1) Uani 1.00 d
C(11) C 0.6724(5) 0.6136(3) 0.0240(3) 0.068(1) Uani 1.00 d
C(12) C 0.7703(5) 0.6541(3) 0.0217(3) 0.068(1) Uani 1.00 d
C(13) C 0.7988(4) 0.7273(3) -0.0320(2) 0.057(1) Uani 1.00 d
C(14) C 0.6418(8) 0.5304(5) 0.0801(4) 0.112(3) Uani 1.00 d
C(15) C 0.6974(4) 1.1137(3) -0.3567(2) 0.056(1) Uani 1.00 d
C(16) C 0.5630(4) 1.2335(3) -0.3083(2) 0.054(1) Uani 1.00 d
C(17) C 0.5198(5) 1.2724(3) -0.2447(3) 0.072(1) Uani 1.00 d
C(18) C 0.4168(5) 1.3355(4) -0.2438(3) 0.078(2) Uani 1.00 d
C(19) C 0.3540(5) 1.3595(4) -0.3024(4) 0.085(2) Uani 1.00 d
C(20) C 0.4037(5) 1.3219(4) -0.3668(4) 0.090(2) Uani 1.00 d
C(21) C 0.5036(4) 1.2589(4) -0.3697(3) 0.070(1) Uani 1.00 d
C(22) C 0.2395(6) 1.4252(5) -0.2992(7) 0.131(3) Uani 1.00 d
C(23) C 0.6568(3) 1.0014(2) -0.2089(2) 0.0423(8) Uani 1.00 d
C(24) C 0.5633(3) 0.9603(2) -0.2226(2) 0.0436(8) Uani 1.00 d
C(25) C 0.5842(4) 0.9063(2) -0.2797(2) 0.0513(10) Uani 1.00 d
C(26) C 0.4971(5) 0.8646(3) -0.2916(3) 0.066(1) Uani 1.00 d
C(27) C 0.3811(4) 0.8725(3) -0.2459(3) 0.068(1) Uani 1.00 d
C(28) C 0.3585(4) 0.9225(3) -0.1924(3) 0.064(1) Uani 1.00 d
C(29) C 0.4473(3) 0.9683(3) -0.1794(2) 0.0520(10) Uani 1.00 d
C(30) C 0.5299(4) 1.0724(3) -0.1055(2) 0.056(1) Uani 1.00 d
C(31) C 0.5166(5) 1.1300(4) -0.0526(3) 0.073(1) Uani 1.00 d
C(32) C 0.6111(5) 1.1649(4) -0.0431(3) 0.074(2) Uani 1.00 d
C(33) C 0.7252(4) 1.1456(3) -0.0870(3) 0.062(1) Uani 1.00 d
C(34) C 0.7382(4) 1.0926(3) -0.1407(2) 0.053(1) Uani 1.00 d
C(35) C 0.6425(3) 1.0538(2) -0.1517(2) 0.0464(9) Uani 1.00 d
C(36) C 0.1524(3) 0.4544(2) 0.2393(2) 0.0404(8) Uani 1.00 d
C(37) C 0.0829(3) 0.3841(2) 0.2604(2) 0.0443(8) Uani 1.00 d
C(38) C 0.0128(4) 0.3712(3) 0.2105(2) 0.055(1) Uani 1.00 d
C(39) C 0.0129(4) 0.4250(3) 0.1413(3) 0.063(1) Uani 1.00 d
C(40) C 0.0860(4) 0.4922(3) 0.1197(2) 0.061(1) Uani 1.00 d
C(41) C 0.1561(3) 0.5082(3) 0.1678(2) 0.0478(9) Uani 1.00 d
C(42) C 0.0797(4) 0.3178(3) 0.3322(2) 0.061(1) Uani 1.00 d
C(43) C 0.2144(4) 0.2415(3) 0.4170(2) 0.0511(10) Uani 1.00 d
C(44) C 0.3192(5) 0.2430(3) 0.4419(3) 0.070(1) Uani 1.00 d
C(45) C 0.3642(4) 0.1689(3) 0.4906(3) 0.067(1) Uani 1.00 d
C(46) C 0.3066(4) 0.0952(3) 0.5158(2) 0.060(1) Uani 1.00 d
C(47) C 0.2021(4) 0.0959(3) 0.4889(3) 0.069(1) Uani 1.00 d
C(48) C 0.1543(4) 0.1685(3) 0.4409(3) 0.063(1) Uani 1.00 d
C(49) C 0.3593(6) 0.0149(4) 0.5682(3) 0.087(2) Uani 1.00 d
C(50) C 0.2362(4) 0.5809(3) 0.1399(2) 0.060(1) Uani 1.00 d
C(51) C 0.1203(4) 0.6943(3) 0.2078(2) 0.059(1) Uani 1.00 d
C(52) C 0.1109(6) 0.7410(4) 0.2665(3) 0.085(2) Uani 1.00 d
C(53) C 0.0055(9) 0.7953(4) 0.2880(4) 0.105(2) Uani 1.00 d
C(54) C -0.0950(8) 0.8055(4) 0.2536(4) 0.098(2) Uani 1.00 d
C(55) C -0.0810(7) 0.7613(4) 0.1930(4) 0.093(2) Uani 1.00 d
C(56) C 0.0247(5) 0.7068(3) 0.1698(3) 0.068(1) Uani 1.00 d
C(57) C -0.2056(10) 0.8640(6) 0.2781(6) 0.142(4) Uani 1.00 d
C(58) C 0.2262(3) 0.4732(2) 0.2919(2) 0.0394(8) Uani 1.00 d
C(59) C 0.3496(3) 0.4449(2) 0.2804(2) 0.0429(8) Uani 1.00 d
C(60) C 0.4032(3) 0.3943(3) 0.2229(2) 0.0482(9) Uani 1.00 d
C(61) C 0.5238(3) 0.3623(3) 0.2124(3) 0.058(1) Uani 1.00 d
C(62) C 0.5968(4) 0.3788(3) 0.2597(3) 0.069(1) Uani 1.00 d
C(63) C 0.5493(4) 0.4270(3) 0.3155(3) 0.070(1) Uani 1.00 d
C(64) C 0.4277(4) 0.4614(3) 0.3255(2) 0.053(1) Uani 1.00 d
C(65) C 0.2296(4) 0.5472(3) 0.3989(2) 0.060(1) Uani 1.00 d
C(66) C 0.1664(7) 0.5991(4) 0.4539(3) 0.085(2) Uani 1.00 d
C(67) C 0.0468(7) 0.6220(4) 0.4599(3) 0.094(2) Uani 1.00 d
C(68) C -0.0187(6) 0.5930(4) 0.4141(3) 0.085(2) Uani 1.00 d
C(69) C 0.0388(4) 0.5444(3) 0.3613(2) 0.060(1) Uani 1.00 d
C(70) C 0.1663(3) 0.5202(2) 0.3503(2) 0.0462(9) Uani 1.00 d
C(71) C 0.0000 0.0000 1.0000 0.095(5) Uiso 0.50 d
H(1) H 1.0517 0.8653 -0.2583 0.0695 Uiso 1.00 calc
H(2) H 1.0837 0.9579 -0.3841 0.0768 Uiso 1.00 calc
H(3) H 0.9202 1.0698 -0.4299 0.0726 Uiso 1.00 calc
H(4) H 0.8481 0.9085 -0.1122 0.0632 Uiso 1.00 calc
H(5) H 0.9309 0.8153 -0.1497 0.0632 Uiso 1.00 calc
H(6) H 0.5660 0.7530 -0.1238 0.0648 Uiso 1.00 calc
H(7) H 0.5122 0.6264 -0.0257 0.0735 Uiso 1.00 calc
H(8) H 0.8279 0.6264 0.0625 0.0780 Uiso 1.00 calc
H(9) H 0.8791 0.7561 -0.0329 0.0686 Uiso 1.00 calc
H(10) H 0.5536 0.5457 0.1134 0.1355 Uiso 1.00 calc
H(11) H 0.6366 0.4772 0.0502 0.1355 Uiso 1.00 calc
H(12) H 0.7065 0.5074 0.1164 0.1355 Uiso 1.00 calc
H(13) H 0.6205 1.0830 -0.3596 0.0670 Uiso 1.00 calc
H(14) H 0.7287 1.1500 -0.4112 0.0670 Uiso 1.00 calc
H(15) H 0.5646 1.2528 -0.1963 0.0859 Uiso 1.00 calc
H(16) H 0.3867 1.3678 -0.1948 0.0927 Uiso 1.00 calc
H(17) H 0.3578 1.3408 -0.4147 0.1030 Uiso 1.00 calc
H(18) H 0.5365 1.2288 -0.4194 0.0863 Uiso 1.00 calc
H(19) H 0.6717 0.8992 -0.3139 0.0610 Uiso 1.00 calc
H(20) H 0.5150 0.8247 -0.3360 0.0764 Uiso 1.00 calc
H(21) H 0.3106 0.8398 -0.2558 0.0803 Uiso 1.00 calc
H(22) H 0.2719 0.9260 -0.1564 0.0747 Uiso 1.00 calc
H(23) H 0.4282 1.1468 -0.0205 0.0902 Uiso 1.00 calc
H(24) H 0.6006 1.2085 -0.0024 0.0852 Uiso 1.00 calc
H(25) H 0.8024 1.1724 -0.0784 0.0745 Uiso 1.00 calc
H(26) H 0.8241 1.0819 -0.1756 0.0623 Uiso 1.00 calc
H(27) H 0.3475 0.3785 0.1873 0.0569 Uiso 1.00 calc
H(28) H 0.5622 0.3245 0.1681 0.0688 Uiso 1.00 calc
H(29) H 0.6911 0.3529 0.2520 0.0815 Uiso 1.00 calc
H(30) H 0.6040 0.4395 0.3529 0.0817 Uiso 1.00 calc
H(31) H 0.0796 0.2517 0.3204 0.0727 Uiso 1.00 calc
H(32) H -0.0008 0.3364 0.3696 0.0727 Uiso 1.00 calc
H(33) H 0.3644 0.3023 0.4234 0.0830 Uiso 1.00 calc
H(34) H 0.4469 0.1701 0.5105 0.0788 Uiso 1.00 calc
H(35) H 0.1565 0.0368 0.5065 0.0807 Uiso 1.00 calc
H(36) H 0.0704 0.1683 0.4224 0.0749 Uiso 1.00 calc
H(37) H 0.3017 -0.0370 0.5815 0.1046 Uiso 1.00 calc
H(38) H 0.4467 -0.0119 0.5421 0.1046 Uiso 1.00 calc
H(39) H 0.3672 0.0352 0.6196 0.1046 Uiso 1.00 calc
H(40) H 0.2116 0.6211 0.0882 0.0709 Uiso 1.00 calc
H(41) H 0.3280 0.5494 0.1291 0.0709 Uiso 1.00 calc
H(42) H 0.1856 0.7325 0.2975 0.0982 Uiso 1.00 calc
H(43) H -0.0018 0.8331 0.3326 0.1227 Uiso 1.00 calc
H(44) H -0.1558 0.7705 0.1631 0.1070 Uiso 1.00 calc
H(45) H 0.0313 0.6732 0.1226 0.0794 Uiso 1.00 calc
H(46) H -0.1913 0.9329 0.2702 0.1599 Uiso 1.00 calc
H(47) H -0.2736 0.8617 0.2432 0.1599 Uiso 1.00 calc
H(48) H -0.2426 0.8410 0.3353 0.1599 Uiso 1.00 calc
H(49) H -0.0431 0.3183 0.2271 0.0625 Uiso 1.00 calc
H(50) H -0.0419 0.4156 0.1027 0.0740 Uiso 1.00 calc
H(51) H 0.0915 0.5324 0.0639 0.0719 Uiso 1.00 calc
H(52) H 0.2154 0.6179 0.4920 0.1013 Uiso 1.00 calc
H(53) H 0.0000 0.6663 0.4985 0.1115 Uiso 1.00 calc
H(54) H -0.1157 0.6088 0.4218 0.0955 Uiso 1.00 calc
H(55) H -0.0132 0.5223 0.3267 0.0694 Uiso 1.00 calc
H(56) H 0.2577 1.4887 -0.2894 0.1601 Uiso 1.00 calc
H(57) H 0.2021 1.4353 -0.3487 0.1601 Uiso 1.00 calc
H(58) H 0.1756 1.3985 -0.2511 0.1601 Uiso 1.00 calc

loop_
_atom_site_aniso_label
_atom_site_aniso_U_11
_atom_site_aniso_U_22
_atom_site_aniso_U_33
_atom_site_aniso_U_12
_atom_site_aniso_U_13
_atom_site_aniso_U_23
Cl(1) 0.0492(5) 0.0629(6) 0.0492(5) -0.0060(4) -0.0093(4) -0.0106(4)
Cl(2) 0.0509(5) 0.0634(6) 0.0515(5) -0.0115(4) -0.0092(4) -0.0161(4)
S 0.0865(8) 0.0781(8) 0.0684(7) -0.0225(6) -0.0353(6) -0.0214(6)
S(1) 0.0522(6) 0.0944(9) 0.0672(7) -0.0140(6) 0.0083(5) -0.0300(6)
O(1) 0.059(2) 0.065(2) 0.068(2) -0.017(1) -0.021(1) 0.019(1)
O(2) 0.064(2) 0.058(2) 0.060(2) 0.009(1) -0.022(1) -0.022(1)
O(3) 0.096(2) 0.058(2) 0.088(2) -0.034(2) -0.057(2) 0.022(2)
O(4) 0.075(2) 0.062(2) 0.066(2) -0.029(1) -0.023(1) -0.002(1)
O(5) 0.157(5) 0.138(4) 0.088(3) 0.043(4) -0.050(3) -0.058(3)
O(6) 0.065(3) 0.264(9) 0.170(6) -0.018(4) 0.024(3) 0.045(6)
O(7) 0.090(3) 0.131(4) 0.067(2) 0.021(2) -0.029(2) 0.011(2)
O(8) 0.143(4) 0.073(3) 0.197(6) -0.024(3) -0.106(4) -0.006(3)
O(9) 0.064(2) 0.160(4) 0.107(3) -0.011(2) -0.036(2) -0.046(3)
O(10) 0.196(7) 0.106(4) 0.255(9) 0.039(4) -0.023(6) -0.097(5)
O(11) 0.094(3) 0.170(5) 0.051(2) -0.049(3) -0.012(2) -0.017(2)
O(12) 0.124(4) 0.192(6) 0.072(3) -0.099(4) -0.019(2) 0.020(3)
C(1) 0.049(2) 0.040(2) 0.046(2) -0.005(1) -0.003(1) -0.009(1)
C(2) 0.053(2) 0.040(2) 0.052(2) -0.004(1) -0.004(1) -0.007(1)
C(3) 0.051(2) 0.047(2) 0.073(3) 0.000(2) -0.002(2) -0.012(2)
C(4) 0.059(2) 0.058(2) 0.068(3) -0.008(2) 0.014(2) -0.017(2)
C(5) 0.070(3) 0.054(2) 0.049(2) -0.011(2) 0.010(2) -0.007(2)
C(6) 0.058(2) 0.044(2) 0.045(2) -0.006(1) 0.000(1) -0.011(1)
C(7) 0.046(2) 0.053(2) 0.056(2) -0.005(1) -0.008(1) -0.004(2)
C(8) 0.050(2) 0.044(2) 0.051(2) -0.004(1) -0.006(1) -0.003(1)
C(9) 0.056(2) 0.055(2) 0.055(2) -0.012(2) -0.004(2) -0.012(2)
C(10) 0.072(3) 0.059(2) 0.060(2) -0.021(2) 0.001(2) -0.013(2)
C(11) 0.092(3) 0.054(2) 0.055(2) -0.018(2) 0.003(2) -0.008(2)
C(12) 0.082(3) 0.064(3) 0.052(2) -0.007(2) -0.012(2) 0.000(2)
C(13) 0.054(2) 0.057(2) 0.056(2) -0.005(2) -0.012(2) -0.001(2)
C(14) 0.163(7) 0.076(4) 0.090(4) -0.049(4) -0.012(4) 0.022(3)
C(15) 0.076(3) 0.048(2) 0.041(2) -0.002(2) -0.011(2) -0.006(1)
C(16) 0.062(2) 0.043(2) 0.060(2) -0.003(2) -0.019(2) -0.007(2)
C(17) 0.083(3) 0.057(2) 0.067(3) 0.015(2) -0.010(2) -0.013(2)
C(18) 0.069(3) 0.065(3) 0.098(4) 0.008(2) -0.010(3) -0.027(3)
C(19) 0.055(3) 0.059(3) 0.143(6) 0.000(2) -0.024(3) -0.021(3)
C(20) 0.080(4) 0.077(3) 0.125(5) 0.001(3) -0.057(4) -0.016(3)
C(21) 0.067(3) 0.070(3) 0.079(3) -0.006(2) -0.029(2) -0.011(2)
C(22) 0.060(4) 0.087(4) 0.25(1) 0.008(3) -0.041(5) -0.033(6)
C(23) 0.049(2) 0.038(2) 0.036(1) -0.003(1) -0.004(1) -0.006(1)
C(24) 0.045(2) 0.041(2) 0.042(2) -0.001(1) -0.006(1) -0.006(1)
C(25) 0.062(2) 0.045(2) 0.049(2) -0.004(1) -0.014(2) -0.011(1)
C(26) 0.088(3) 0.047(2) 0.068(3) -0.010(2) -0.031(2) -0.009(2)
C(27) 0.072(3) 0.050(2) 0.089(3) -0.013(2) -0.030(2) -0.007(2)
C(28) 0.052(2) 0.062(2) 0.077(3) -0.014(2) -0.013(2) -0.004(2)
C(29) 0.049(2) 0.053(2) 0.052(2) -0.010(2) -0.007(1) -0.005(2)
C(30) 0.054(2) 0.067(2) 0.044(2) -0.006(2) 0.004(1) -0.018(2)
C(31) 0.070(3) 0.092(3) 0.059(2) -0.003(2) 0.005(2) -0.039(2)
C(32) 0.089(3) 0.083(3) 0.058(2) -0.010(3) -0.008(2) -0.032(2)
C(33) 0.072(3) 0.063(2) 0.056(2) -0.010(2) -0.017(2) -0.017(2)
C(34) 0.060(2) 0.051(2) 0.050(2) -0.008(2) -0.008(2) -0.010(2)
C(35) 0.053(2) 0.046(2) 0.038(2) -0.007(1) -0.002(1) -0.009(1)
C(36) 0.041(2) 0.043(2) 0.040(2) -0.003(1) -0.010(1) -0.013(1)
C(37) 0.044(2) 0.046(2) 0.046(2) -0.005(1) -0.015(1) -0.011(1)
C(38) 0.056(2) 0.054(2) 0.062(2) -0.008(2) -0.022(2) -0.019(2)
C(39) 0.073(3) 0.067(2) 0.059(2) -0.005(2) -0.034(2) -0.019(2)
C(40) 0.075(3) 0.065(2) 0.050(2) -0.004(2) -0.029(2) -0.012(2)
C(41) 0.053(2) 0.051(2) 0.042(2) -0.003(1) -0.013(1) -0.010(1)
C(42) 0.059(2) 0.069(3) 0.058(2) -0.025(2) -0.021(2) 0.004(2)
C(43) 0.059(2) 0.045(2) 0.050(2) -0.011(1) -0.017(2) -0.001(1)
C(44) 0.087(3) 0.055(2) 0.076(3) -0.026(2) -0.039(3) 0.005(2)
C(45) 0.067(3) 0.064(3) 0.071(3) -0.005(2) -0.029(2) -0.005(2)
C(46) 0.063(2) 0.056(2) 0.051(2) 0.001(2) -0.003(2) 0.000(2)
C(47) 0.073(3) 0.061(2) 0.065(3) -0.020(2) -0.009(2) 0.010(2)
C(48) 0.061(2) 0.062(2) 0.066(3) -0.021(2) -0.014(2) 0.008(2)
C(49) 0.096(4) 0.069(3) 0.078(3) 0.007(3) -0.014(3) 0.015(3)
C(50) 0.062(2) 0.069(3) 0.047(2) -0.012(2) -0.009(2) 0.000(2)
C(51) 0.078(3) 0.045(2) 0.057(2) -0.023(2) -0.014(2) 0.002(2)
C(52) 0.125(5) 0.065(3) 0.079(3) -0.040(3) -0.024(3) -0.013(3)
C(53) 0.186(8) 0.047(3) 0.087(4) -0.025(4) -0.017(5) -0.019(3)
C(54) 0.129(6) 0.053(3) 0.101(5) 0.000(3) 0.003(4) -0.014(3)
C(55) 0.117(5) 0.061(3) 0.101(4) 0.004(3) -0.038(4) -0.013(3)
C(56) 0.084(3) 0.054(2) 0.070(3) -0.010(2) -0.023(2) -0.009(2)
C(57) 0.163(9) 0.095(5) 0.149(8) 0.038(5) -0.007(6) -0.041(5)
C(58) 0.044(2) 0.040(2) 0.036(1) -0.006(1) -0.010(1) -0.008(1)
C(59) 0.046(2) 0.039(2) 0.045(2) -0.008(1) -0.014(1) -0.006(1)
C(60) 0.041(2) 0.050(2) 0.050(2) 0.000(1) -0.005(1) -0.008(1)
C(61) 0.043(2) 0.050(2) 0.076(3) -0.001(1) -0.007(2) -0.004(2)
C(62) 0.047(2) 0.060(2) 0.092(3) -0.007(2) -0.018(2) 0.009(2)
C(63) 0.057(2) 0.064(3) 0.092(3) -0.017(2) -0.034(2) 0.006(2)
C(64) 0.056(2) 0.049(2) 0.061(2) -0.012(2) -0.026(2) -0.001(2)
C(65) 0.089(3) 0.053(2) 0.042(2) -0.010(2) -0.012(2) -0.018(2)
C(66) 0.131(5) 0.076(3) 0.055(3) -0.018(3) -0.006(3) -0.035(2)
C(67) 0.122(5) 0.089(4) 0.068(3) -0.004(3) 0.013(3) -0.043(3)
C(68) 0.100(4) 0.074(3) 0.069(3) 0.000(3) 0.015(3) -0.026(3)
C(69) 0.065(2) 0.056(2) 0.058(2) -0.005(2) -0.002(2) -0.020(2)
C(70) 0.052(2) 0.046(2) 0.040(2) -0.006(1) -0.004(1) -0.011(1)

loop_
_geom_bond_atom_site_label_1
_geom_bond_atom_site_label_2
_geom_bond_distance
_geom_bond_site_symmetry_1
_geom_bond_site_symmetry_2
_geom_bond_publ_flag
Cl(1) O(5) 1.396(4) 1_555 1_555 yes
Cl(1) O(6) 1.351(5) 1_555 1_555 yes
Cl(1) O(7) 1.416(4) 1_555 1_555 yes
Cl(1) O(8) 1.435(5) 1_555 1_555 yes
Cl(2) O(9) 1.416(4) 1_555 1_555 yes
Cl(2) O(10) 1.378(6) 1_555 1_555 yes
Cl(2) O(11) 1.398(4) 1_555 1_555 yes
Cl(2) O(12) 1.407(4) 1_555 1_555 yes
Cl(3) Cl(3) 3.043(9) 1_555 2_557 yes
Cl(3) Cl(4) 1.499(8) 1_555 1_555 yes
Cl(3) Cl(4) 2.787(8) 1_555 2_557 yes
Cl(3) C(71) 1.521(4) 1_555 1_555 yes
Cl(4) C(71) 1.641(7) 1_555 1_555 yes
S C(58) 3.125(3) 1_555 1_555 yes
S C(59) 2.755(4) 1_555 1_555 yes
S C(63) 2.638(6) 1_555 1_555 yes
S C(64) 1.711(5) 1_555 1_555 yes
S C(65) 1.691(5) 1_555 1_555 yes
S C(66) 2.653(7) 1_555 1_555 yes
S C(70) 2.751(4) 1_555 1_555 yes
S(1) C(23) 3.135(4) 1_555 1_555 yes
S(1) C(24) 2.759(4) 1_555 1_555 yes
S(1) C(28) 2.644(5) 1_555 1_555 yes
S(1) C(29) 1.700(4) 1_555 1_555 yes
S(1) C(30) 1.706(4) 1_555 1_555 yes
S(1) C(31) 2.651(6) 1_555 1_555 yes
S(1) C(35) 2.767(4) 1_555 1_555 yes
O(1) C(1) 2.898(4) 1_555 1_555 yes
O(1) C(2) 2.367(5) 1_555 1_555 yes
O(1) C(7) 1.409(5) 1_555 1_555 yes
O(1) C(8) 1.365(4) 1_555 1_555 yes
O(1) C(9) 2.331(5) 1_555 1_555 yes
O(1) C(13) 2.438(5) 1_555 1_555 yes
O(1) C(23) 2.776(4) 1_555 1_555 yes
O(1) C(24) 3.029(4) 1_555 1_555 yes
O(2) C(1) 2.910(4) 1_555 1_555 yes
O(2) C(6) 2.355(4) 1_555 1_555 yes
O(2) C(15) 1.420(5) 1_555 1_555 yes
O(2) C(16) 1.364(5) 1_555 1_555 yes
O(2) C(17) 2.325(5) 1_555 1_555 yes
O(2) C(21) 2.450(5) 1_555 1_555 yes
O(2) C(23) 2.855(5) 1_555 1_555 yes
O(2) C(35) 3.025(5) 1_555 1_555 yes
O(3) C(36) 2.858(4) 1_555 1_555 yes
O(3) C(37) 2.402(4) 1_555 1_555 yes
O(3) C(42) 1.401(5) 1_555 1_555 yes
O(3) C(43) 1.371(4) 1_555 1_555 yes
O(3) C(44) 2.324(5) 1_555 1_555 yes
O(3) C(48) 2.421(5) 1_555 1_555 yes
O(3) C(58) 2.617(4) 1_555 1_555 yes
O(3) C(59) 3.035(5) 1_555 1_555 yes
O(3) C(70) 3.068(5) 1_555 1_555 yes
O(4) C(36) 3.026(5) 1_555 1_555 yes
O(4) C(41) 2.462(5) 1_555 1_555 yes
O(4) C(50) 1.430(6) 1_555 1_555 yes
O(4) C(51) 1.394(6) 1_555 1_555 yes
O(4) C(52) 2.363(7) 1_555 1_555 yes
O(4) C(56) 2.470(6) 1_555 1_555 yes
O(4) C(58) 2.827(4) 1_555 1_555 yes
O(4) C(70) 3.149(5) 1_555 1_555 yes
O(5) O(6) 2.235(8) 1_555 1_555 yes
O(5) O(7) 2.309(6) 1_555 1_555 yes
O(5) O(8) 2.246(7) 1_555 1_555 yes
O(6) O(7) 2.326(7) 1_555 1_555 yes
O(6) O(8) 2.279(9) 1_555 1_555 yes
O(7) O(8) 2.307(6) 1_555 1_555 yes
O(9) O(10) 2.248(8) 1_555 1_555 yes
O(9) O(11) 2.301(5) 1_555 1_555 yes
O(9) O(12) 2.359(6) 1_555 1_555 yes
O(10) O(11) 2.249(8) 1_555 1_555 yes
O(10) O(12) 2.25(1) 1_555 1_555 yes
O(11) O(12) 2.305(6) 1_555 1_555 yes
C(1) C(2) 1.414(5) 1_555 1_555 yes
C(1) C(3) 2.413(5) 1_555 1_555 yes
C(1) C(4) 2.783(5) 1_555 1_555 yes
C(1) C(5) 2.404(5) 1_555 1_555 yes
C(1) C(6) 1.400(5) 1_555 1_555 yes
C(1) C(7) 2.556(5) 1_555 1_555 yes
C(1) C(15) 2.535(5) 1_555 1_555 yes
C(1) C(23) 1.498(5) 1_555 1_555 yes
C(1) C(24) 2.509(5) 1_555 1_555 yes
C(1) C(25) 2.872(5) 1_555 1_555 yes
C(1) C(34) 2.859(5) 1_555 1_555 yes
C(1) C(35) 2.510(5) 1_555 1_555 yes
C(2) C(3) 1.387(5) 1_555 1_555 yes
C(2) C(4) 2.404(6) 1_555 1_555 yes
C(2) C(5) 2.788(6) 1_555 1_555 yes
C(2) C(6) 2.435(5) 1_555 1_555 yes
C(2) C(7) 1.511(5) 1_555 1_555 yes
C(2) C(23) 2.526(5) 1_555 1_555 yes
C(3) C(4) 1.373(6) 1_555 1_555 yes
C(3) C(5) 2.399(6) 1_555 1_555 yes
C(3) C(6) 2.782(6) 1_555 1_555 yes
C(3) C(7) 2.503(6) 1_555 1_555 yes
C(4) C(5) 1.399(7) 1_555 1_555 yes
C(4) C(6) 2.411(6) 1_555 1_555 yes
C(5) C(6) 1.380(5) 1_555 1_555 yes
C(5) C(15) 2.503(6) 1_555 1_555 yes
C(6) C(15) 1.517(5) 1_555 1_555 yes
C(6) C(23) 2.509(5) 1_555 1_555 yes
C(7) C(8) 2.397(5) 1_555 1_555 yes
C(7) C(13) 2.854(6) 1_555 1_555 yes
C(7) C(23) 2.964(5) 1_555 1_555 yes
C(8) C(9) 1.389(6) 1_555 1_555 yes
C(8) C(10) 2.400(6) 1_555 1_555 yes
C(8) C(11) 2.793(6) 1_555 1_555 yes
C(8) C(12) 2.385(6) 1_555 1_555 yes
C(8) C(13) 1.384(5) 1_555 1_555 yes
C(9) C(10) 1.371(6) 1_555 1_555 yes
C(9) C(11) 2.415(7) 1_555 1_555 yes
C(9) C(12) 2.742(6) 1_555 1_555 yes
C(9) C(13) 2.394(6) 1_555 1_555 yes
C(10) C(11) 1.416(7) 1_555 1_555 yes
C(10) C(12) 2.384(7) 1_555 1_555 yes
C(10) C(13) 2.771(6) 1_555 1_555 yes
C(10) C(14) 2.521(8) 1_555 1_555 yes
C(11) C(12) 1.370(7) 1_555 1_555 yes
C(11) C(13) 2.409(6) 1_555 1_555 yes
C(11) C(14) 1.517(7) 1_555 1_555 yes
C(12) C(13) 1.379(6) 1_555 1_555 yes
C(12) C(14) 2.547(8) 1_555 1_555 yes
C(15) C(16) 2.391(6) 1_555 1_555 yes
C(15) C(21) 2.869(6) 1_555 1_555 yes
C(15) C(23) 2.922(5) 1_555 1_555 yes
C(16) C(17) 1.396(6) 1_555 1_555 yes
C(16) C(18) 2.402(6) 1_555 1_555 yes
C(16) C(19) 2.808(6) 1_555 1_555 yes
C(16) C(20) 2.379(6) 1_555 1_555 yes
C(16) C(21) 1.392(6) 1_555 1_555 yes
C(17) C(18) 1.392(6) 1_555 1_555 yes
C(17) C(19) 2.424(7) 1_555 1_555 yes
C(17) C(20) 2.753(8) 1_555 1_555 yes
C(17) C(21) 2.412(8) 1_555 1_555 yes
C(18) C(19) 1.372(8) 1_555 1_555 yes
C(18) C(20) 2.366(9) 1_555 1_555 yes
C(18) C(21) 2.763(8) 1_555 1_555 yes
C(18) C(22) 2.520(9) 1_555 1_555 yes
C(19) C(20) 1.410(9) 1_555 1_555 yes
C(19) C(21) 2.435(8) 1_555 1_555 yes
C(19) C(22) 1.511(8) 1_555 1_555 yes
C(20) C(21) 1.365(7) 1_555 1_555 yes
C(20) C(22) 2.55(1) 1_555 1_555 yes
C(23) C(24) 1.424(5) 1_555 1_555 yes
C(23) C(25) 2.486(5) 1_555 1_555 yes
C(23) C(29) 2.487(5) 1_555 1_555 yes
C(23) C(30) 2.493(5) 1_555 1_555 yes
C(23) C(34) 2.464(5) 1_555 1_555 yes
C(23) C(35) 1.426(5) 1_555 1_555 yes
C(24) C(25) 1.433(5) 1_555 1_555 yes
C(24) C(26) 2.429(6) 1_555 1_555 yes
C(24) C(27) 2.823(6) 1_555 1_555 yes
C(24) C(28) 2.459(6) 1_555 1_555 yes
C(24) C(29) 1.419(5) 1_555 1_555 yes
C(24) C(30) 2.965(5) 1_555 1_555 yes
C(24) C(35) 2.512(5) 1_555 1_555 yes
C(25) C(26) 1.352(6) 1_555 1_555 yes
C(25) C(27) 2.420(6) 1_555 1_555 yes
C(25) C(28) 2.784(6) 1_555 1_555 yes
C(25) C(29) 2.432(6) 1_555 1_555 yes
C(26) C(27) 1.438(8) 1_555 1_555 yes
C(26) C(28) 2.399(7) 1_555 1_555 yes
C(26) C(29) 2.785(6) 1_555 1_555 yes
C(27) C(28) 1.333(7) 1_555 1_555 yes
C(27) C(29) 2.397(6) 1_555 1_555 yes
C(28) C(29) 1.418(6) 1_555 1_555 yes
C(29) C(30) 2.694(6) 1_555 1_555 yes
C(29) C(35) 2.964(6) 1_555 1_555 yes
C(30) C(31) 1.419(6) 1_555 1_555 yes
C(30) C(32) 2.403(7) 1_555 1_555 yes
C(30) C(33) 2.788(6) 1_555 1_555 yes
C(30) C(34) 2.419(6) 1_555 1_555 yes
C(30) C(35) 1.427(5) 1_555 1_555 yes
C(31) C(32) 1.348(8) 1_555 1_555 yes
C(31) C(33) 2.405(7) 1_555 1_555 yes
C(31) C(34) 2.788(6) 1_555 1_555 yes
C(31) C(35) 2.469(5) 1_555 1_555 yes
C(32) C(33) 1.424(7) 1_555 1_555 yes
C(32) C(34) 2.425(6) 1_555 1_555 yes
C(32) C(35) 2.827(6) 1_555 1_555 yes
C(33) C(34) 1.380(6) 1_555 1_555 yes
C(33) C(35) 2.434(6) 1_555 1_555 yes
C(34) C(35) 1.406(6) 1_555 1_555 yes
C(36) C(37) 1.401(5) 1_555 1_555 yes
C(36) C(38) 2.413(5) 1_555 1_555 yes
C(36) C(39) 2.791(5) 1_555 1_555 yes
C(36) C(40) 2.408(5) 1_555 1_555 yes
C(36) C(41) 1.407(5) 1_555 1_555 yes
C(36) C(42) 2.575(6) 1_555 1_555 yes
C(36) C(50) 2.569(6) 1_555 1_555 yes
C(36) C(58) 1.509(4) 1_555 1_555 yes
C(36) C(59) 2.502(5) 1_555 1_555 yes
C(36) C(60) 2.850(5) 1_555 1_555 yes
C(36) C(69) 2.870(5) 1_555 1_555 yes
C(36) C(70) 2.513(5) 1_555 1_555 yes
C(37) C(38) 1.401(5) 1_555 1_555 yes
C(37) C(39) 2.419(5) 1_555 1_555 yes
C(37) C(40) 2.786(6) 1_555 1_555 yes
C(37) C(41) 2.438(5) 1_555 1_555 yes
C(37) C(42) 1.498(5) 1_555 1_555 yes
C(37) C(58) 2.534(5) 1_555 1_555 yes
C(38) C(39) 1.376(6) 1_555 1_555 yes
C(38) C(40) 2.390(7) 1_555 1_555 yes
C(38) C(41) 2.792(6) 1_555 1_555 yes
C(38) C(42) 2.457(6) 1_555 1_555 yes
C(39) C(40) 1.392(7) 1_555 1_555 yes
C(39) C(41) 2.428(6) 1_555 1_555 yes
C(40) C(41) 1.393(5) 1_555 1_555 yes
C(40) C(50) 2.503(7) 1_555 1_555 yes
C(41) C(50) 1.518(6) 1_555 1_555 yes
C(41) C(51) 3.033(6) 1_555 1_555 yes
C(41) C(56) 3.155(6) 1_555 1_555 yes
C(41) C(58) 2.507(5) 1_555 1_555 yes
C(42) C(43) 2.405(5) 1_555 1_555 yes
C(42) C(48) 2.849(6) 1_555 1_555 yes
C(42) C(58) 3.045(5) 1_555 1_555 yes
C(43) C(44) 1.379(6) 1_555 1_555 yes
C(43) C(45) 2.384(6) 1_555 1_555 yes
C(43) C(46) 2.781(6) 1_555 1_555 yes
C(43) C(47) 2.366(6) 1_555 1_555 yes
C(43) C(48) 1.371(6) 1_555 1_555 yes
C(44) C(45) 1.388(6) 1_555 1_555 yes
C(44) C(46) 2.408(6) 1_555 1_555 yes
C(44) C(47) 2.734(7) 1_555 1_555 yes
C(44) C(48) 2.387(6) 1_555 1_555 yes
C(45) C(46) 1.365(7) 1_555 1_555 yes
C(45) C(47) 2.346(7) 1_555 1_555 yes
C(45) C(48) 2.747(6) 1_555 1_555 yes
C(45) C(49) 2.503(7) 1_555 1_555 yes
C(46) C(47) 1.384(7) 1_555 1_555 yes
C(46) C(48) 2.421(6) 1_555 1_555 yes
C(46) C(49) 1.517(6) 1_555 1_555 yes
C(47) C(48) 1.378(6) 1_555 1_555 yes
C(47) C(49) 2.542(8) 1_555 1_555 yes
C(50) C(51) 2.413(7) 1_555 1_555 yes
C(50) C(56) 2.868(7) 1_555 1_555 yes
C(50) C(58) 2.951(5) 1_555 1_555 yes
C(51) C(52) 1.397(7) 1_555 1_555 yes
C(51) C(53) 2.412(8) 1_555 1_555 yes
C(51) C(54) 2.841(8) 1_555 1_555 yes
C(51) C(55) 2.407(8) 1_555 1_555 yes
C(51) C(56) 1.382(7) 1_555 1_555 yes
C(52) C(53) 1.39(1) 1_555 1_555 yes
C(52) C(54) 2.44(1) 1_555 1_555 yes
C(52) C(55) 2.752(9) 1_555 1_555 yes
C(52) C(56) 2.391(8) 1_555 1_555 yes
C(53) C(54) 1.40(1) 1_555 1_555 yes
C(53) C(55) 2.37(1) 1_555 1_555 yes
C(53) C(56) 2.759(8) 1_555 1_555 yes
C(53) C(57) 2.50(1) 1_555 1_555 yes
C(54) C(55) 1.397(10) 1_555 1_555 yes
C(54) C(56) 2.452(8) 1_555 1_555 yes
C(54) C(57) 1.474(10) 1_555 1_555 yes
C(55) C(56) 1.398(8) 1_555 1_555 yes
C(55) C(57) 2.526(10) 1_555 1_555 yes
C(58) C(59) 1.399(5) 1_555 1_555 yes
C(58) C(60) 2.454(5) 1_555 1_555 yes
C(58) C(64) 2.483(5) 1_555 1_555 yes
C(58) C(65) 2.488(5) 1_555 1_555 yes
C(58) C(69) 2.486(5) 1_555 1_555 yes
C(58) C(70) 1.423(4) 1_555 1_555 yes
C(59) C(60) 1.426(5) 1_555 1_555 yes
C(59) C(61) 2.450(5) 1_555 1_555 yes
C(59) C(62) 2.829(6) 1_555 1_555 yes
C(59) C(63) 2.464(5) 1_555 1_555 yes
C(59) C(64) 1.425(5) 1_555 1_555 yes
C(59) C(65) 2.947(5) 1_555 1_555 yes
C(59) C(70) 2.485(5) 1_555 1_555 yes
C(60) C(61) 1.379(5) 1_555 1_555 yes
C(60) C(62) 2.412(6) 1_555 1_555 yes
C(60) C(63) 2.790(6) 1_555 1_555 yes
C(60) C(64) 2.421(6) 1_555 1_555 yes
C(61) C(62) 1.410(7) 1_555 1_555 yes
C(61) C(63) 2.411(7) 1_555 1_555 yes
C(61) C(64) 2.784(6) 1_555 1_555 yes
C(62) C(63) 1.367(8) 1_555 1_555 yes
C(62) C(64) 2.395(7) 1_555 1_555 yes
C(63) C(64) 1.398(6) 1_555 1_555 yes
C(64) C(65) 2.696(6) 1_555 1_555 yes
C(64) C(70) 2.961(5) 1_555 1_555 yes
C(65) C(66) 1.431(6) 1_555 1_555 yes
C(65) C(67) 2.407(7) 1_555 1_555 yes
C(65) C(68) 2.796(8) 1_555 1_555 yes
C(65) C(69) 2.440(7) 1_555 1_555 yes
C(65) C(70) 1.424(6) 1_555 1_555 yes
C(66) C(67) 1.349(10) 1_555 1_555 yes
C(66) C(68) 2.41(1) 1_555 1_555 yes
C(66) C(69) 2.793(7) 1_555 1_555 yes
C(66) C(70) 2.471(6) 1_555 1_555 yes
C(67) C(68) 1.416(10) 1_555 1_555 yes
C(67) C(69) 2.399(7) 1_555 1_555 yes
C(67) C(70) 2.815(6) 1_555 1_555 yes
C(68) C(69) 1.352(6) 1_555 1_555 yes
C(68) C(70) 2.432(6) 1_555 1_555 yes
C(69) C(70) 1.434(6) 1_555 1_555 yes
